data_7701468
loop_
_publ_author_name
'Fischer, Paul J.'
'Senthil, Shuruthi'
'Stephan, Jeremy T.'
'Swift, McKinley L.'
'Young, Victor G.'

_publ_section_title
;
 Seventeen-electron chromium(i)tricarbonyltris(phosphine) complexes
 supported by tris(phosphinomethyl)phenylborates
;
_journal_name_full 'Dalton Transactions'
_journal_paper_doi 10.1039/C9DT03562A
_journal_year 2019
_chemical_formula_moiety 'C53 H45 B Cr2 O6 P3, C5 H12'
_chemical_formula_sum 'C58 H57 B Cr2 O6 P3'
_chemical_formula_weight 1057.75
_chemical_name_common 18146z
_chemical_name_systematic Cr(CO)3{h6-(((3,5-CH3)C6H3)BPPh3)Cr(CO)3}
_chemical_properties_physical Air-sensitive,Moisture-sensitive
_space_group_crystal_system triclinic
_space_group_IT_number 2
_space_group_name_Hall '-P 1'
_space_group_name_H-M_alt 'P -1'
_symmetry_space_group_name_Hall '-P 1'
_symmetry_space_group_name_H-M 'P -1'
_atom_sites_solution_hydrogens geom
_audit_creation_method SHELXL-2018/3
_audit_update_record
;
2019-09-02 deposited with the CCDC.    2019-10-25 downloaded from the CCDC.
;
_cell_angle_alpha 75.051(2)
_cell_angle_beta 76.477(2)
_cell_angle_gamma 61.345(2)
_cell_formula_units_Z 2
_cell_length_a 13.3153(17)
_cell_length_b 13.6068(17)
_cell_length_c 17.191(2)
_cell_measurement_reflns_used 2956
_cell_measurement_temperature 100(2)
_cell_measurement_theta_max 30.57
_cell_measurement_theta_min 2.28
_cell_volume 2618.3(6)
_computing_cell_refinement 'Bruker SAINT'
_computing_data_collection 'Bruker APEX3'
_computing_data_reduction 'Bruker SAINT'
_computing_molecular_graphics 'Bruker SHELXTL'
_computing_publication_material 'Bruker SHELXTL'
_computing_structure_refinement 'SHELXL-2018/3 (Sheldrick, 2014)'
_computing_structure_solution 'SHELXT-2014/5 (Sheldrick, 2014)'
_diffrn_ambient_temperature 100(2)
_diffrn_measured_fraction_theta_full 0.995
_diffrn_measured_fraction_theta_max 0.988
_diffrn_measurement_device_type 'Bruker VENTURE PHOTON-II'
_diffrn_measurement_method '\f and \w scans'
_diffrn_radiation_type MoK\a
_diffrn_radiation_wavelength 0.71073
_diffrn_reflns_av_R_equivalents 0.0425
_diffrn_reflns_av_unetI/netI 0.0576
_diffrn_reflns_Laue_measured_fraction_full 0.995
_diffrn_reflns_Laue_measured_fraction_max 0.988
_diffrn_reflns_limit_h_max 18
_diffrn_reflns_limit_h_min -19
_diffrn_reflns_limit_k_max 19
_diffrn_reflns_limit_k_min -19
_diffrn_reflns_limit_l_max 24
_diffrn_reflns_limit_l_min -24
_diffrn_reflns_number 38282
_diffrn_reflns_point_group_measured_fraction_full 0.995
_diffrn_reflns_point_group_measured_fraction_max 0.988
_diffrn_reflns_theta_full 25.242
_diffrn_reflns_theta_max 30.602
_diffrn_reflns_theta_min 2.277
_diffrn_source micro-focus
_exptl_absorpt_coefficient_mu 0.557
_exptl_absorpt_correction_T_max 0.4330
_exptl_absorpt_correction_T_min 0.3800
_exptl_absorpt_correction_type multi-scan
_exptl_absorpt_process_details 'SADABS-2016/2 (Sheldrick, 2016)'
_exptl_crystal_colour red
_exptl_crystal_density_diffrn 1.342
_exptl_crystal_description Block
_exptl_crystal_F_000 1102
_exptl_crystal_recrystallization_method 'Re-crystallisation from solvent: THF and pentane'
_exptl_crystal_size_max 0.200
_exptl_crystal_size_mid 0.120
_exptl_crystal_size_min 0.080
_exptl_transmission_factor_max 0.4330
_exptl_transmission_factor_min 0.3800
_refine_diff_density_max 1.046
_refine_diff_density_min -0.696
_refine_diff_density_rms 0.084
_refine_ls_extinction_method none
_refine_ls_goodness_of_fit_ref 1.037
_refine_ls_hydrogen_treatment constr
_refine_ls_matrix_type full
_refine_ls_number_parameters 635
_refine_ls_number_reflns 15924
_refine_ls_number_restraints 0
_refine_ls_restrained_S_all 1.037
_refine_ls_R_factor_all 0.0747
_refine_ls_R_factor_gt 0.0467
_refine_ls_shift/su_max 0.001
_refine_ls_shift/su_mean 0.000
_refine_ls_structure_factor_coef Fsqd
_refine_ls_weighting_details 'w=1/[\s^2^(Fo^2^)+(0.0501P)^2^+2.1671P] where P=(Fo^2^+2Fc^2^)/3'
_refine_ls_weighting_scheme calc
_refine_ls_wR_factor_gt 0.1092
_refine_ls_wR_factor_ref 0.1263
_reflns_Friedel_coverage 0.000
_reflns_number_gt 11704
_reflns_number_total 15924
_reflns_threshold_expression 'I > 2\s(I)'
_cod_data_source_file c9dt03562a2.cif
_cod_data_source_block 18146z
_cod_original_cell_volume 2618.2(6)
_cod_database_code 7701468
_shelx_shelxl_version_number 2018/3
_shelx_space_group_comment
;
The symmetry employed for this shelxl refinement is uniquely defined
by the following loop, which should always be used as a source of
symmetry information in preference to the above space-group names.
They are only intended as comments.
;
_shelx_estimated_absorpt_t_min 0.897
_shelx_estimated_absorpt_t_max 0.957

loop_
_space_group_symop_operation_xyz
'x, y, z'
'-x, -y, -z'

loop_
_atom_site_label
_atom_site_type_symbol
_atom_site_fract_x
_atom_site_fract_y
_atom_site_fract_z
_atom_site_U_iso_or_equiv
_atom_site_adp_type
_atom_site_occupancy
_atom_site_site_symmetry_order
_atom_site_calc_flag
_atom_site_refinement_flags_posn
_atom_site_refinement_flags_adp
Cr1 Cr 0.69151(3) 0.18563(3) 0.90464(2) 0.01123(7) Uani 1 1 d . .
Cr2 Cr 0.79737(3) 0.36158(3) 0.47288(2) 0.02208(9) Uani 1 1 d . .
P1 P 0.86149(4) 0.18604(4) 0.81463(3) 0.01259(10) Uani 1 1 d . .
P2 P 0.57958(4) 0.35444(4) 0.81030(3) 0.01268(10) Uani 1 1 d . .
P3 P 0.68953(4) 0.07163(4) 0.81756(3) 0.01229(10) Uani 1 1 d . .
O1 O 0.80761(15) 0.00831(14) 1.04468(10) 0.0292(4) Uani 1 1 d . .
O2 O 0.70013(17) 0.32183(15) 1.01523(12) 0.0339(4) Uani 1 1 d . .
O3 O 0.49980(14) 0.14806(16) 1.02128(11) 0.0298(4) Uani 1 1 d . .
O4 O 0.62243(18) 0.59695(16) 0.41453(12) 0.0386(5) Uani 1 1 d . .
O5 O 0.86426(18) 0.46426(16) 0.57475(10) 0.0340(4) Uani 1 1 d . .
O6 O 0.97340(18) 0.40294(17) 0.34375(11) 0.0405(5) Uani 1 1 d . .
C1 C 0.76892(18) 0.07070(17) 0.98824(13) 0.0176(4) Uani 1 1 d . .
C2 C 0.69788(19) 0.27523(18) 0.96949(14) 0.0196(4) Uani 1 1 d . .
C3 C 0.56663(18) 0.16683(17) 0.97328(13) 0.0168(4) Uani 1 1 d . .
C4 C 0.99067(17) 0.04905(16) 0.80560(12) 0.0146(4) Uani 1 1 d . .
C5 C 1.00052(18) -0.05166(17) 0.85655(13) 0.0185(4) Uani 1 1 d . .
H5 H 0.937641 -0.051889 0.896340 0.022 Uiso 1 1 calc R U
C6 C 1.10186(19) -0.15290(18) 0.85008(14) 0.0222(4) Uani 1 1 d . .
H6 H 1.107568 -0.221264 0.885434 0.027 Uiso 1 1 calc R U
C7 C 1.19369(19) -0.15342(19) 0.79224(14) 0.0226(4) Uani 1 1 d . .
H7 H 1.262563 -0.222093 0.787717 0.027 Uiso 1 1 calc R U
C8 C 1.18497(19) -0.0536(2) 0.74096(14) 0.0246(5) Uani 1 1 d . .
H8 H 1.247922 -0.053979 0.701030 0.030 Uiso 1 1 calc R U
C9 C 1.08462(19) 0.04719(19) 0.74754(14) 0.0216(4) Uani 1 1 d . .
H9 H 1.079711 0.115413 0.712344 0.026 Uiso 1 1 calc R U
C10 C 0.92489(17) 0.26049(16) 0.84629(12) 0.0148(4) Uani 1 1 d . .
C11 C 0.96402(18) 0.21952(18) 0.92177(13) 0.0192(4) Uani 1 1 d . .
H11 H 0.955979 0.155510 0.955181 0.023 Uiso 1 1 calc R U
C12 C 1.01470(19) 0.27063(19) 0.94919(14) 0.0204(4) Uani 1 1 d . .
H12 H 1.041535 0.241409 1.000784 0.025 Uiso 1 1 calc R U
C13 C 1.02595(19) 0.36464(18) 0.90081(14) 0.0206(4) Uani 1 1 d . .
H13 H 1.060078 0.400258 0.919394 0.025 Uiso 1 1 calc R U
C14 C 0.9875(2) 0.40636(19) 0.82557(14) 0.0248(5) Uani 1 1 d . .
H14 H 0.995581 0.470490 0.792464 0.030 Uiso 1 1 calc R U
C15 C 0.9368(2) 0.35505(18) 0.79794(13) 0.0206(4) Uani 1 1 d . .
H15 H 0.910392 0.384324 0.746214 0.025 Uiso 1 1 calc R U
C16 C 0.60710(18) 0.47947(17) 0.79436(13) 0.0167(4) Uani 1 1 d . .
C17 C 0.5915(2) 0.52964(19) 0.86008(13) 0.0231(5) Uani 1 1 d . .
H17 H 0.567535 0.498469 0.912919 0.028 Uiso 1 1 calc R U
C18 C 0.6104(2) 0.6245(2) 0.84992(15) 0.0302(5) Uani 1 1 d . .
H18 H 0.599085 0.657638 0.895502 0.036 Uiso 1 1 calc R U
C19 C 0.6459(2) 0.6705(2) 0.77326(16) 0.0301(5) Uani 1 1 d . .
H19 H 0.659679 0.734747 0.766187 0.036 Uiso 1 1 calc R U
C20 C 0.6610(2) 0.6228(2) 0.70744(15) 0.0282(5) Uani 1 1 d . .
H20 H 0.685313 0.654251 0.654845 0.034 Uiso 1 1 calc R U
C21 C 0.6408(2) 0.52849(18) 0.71732(13) 0.0215(4) Uani 1 1 d . .
H21 H 0.650030 0.497237 0.671211 0.026 Uiso 1 1 calc R U
C22 C 0.42299(17) 0.42275(16) 0.84112(12) 0.0146(4) Uani 1 1 d . .
C23 C 0.38032(18) 0.43942(17) 0.92139(12) 0.0163(4) Uani 1 1 d . .
H23 H 0.432706 0.411627 0.959930 0.020 Uiso 1 1 calc R U
C24 C 0.26249(18) 0.49597(17) 0.94583(13) 0.0185(4) Uani 1 1 d . .
H24 H 0.234702 0.507394 1.000522 0.022 Uiso 1 1 calc R U
C25 C 0.18569(18) 0.53565(18) 0.88993(14) 0.0208(4) Uani 1 1 d . .
H25 H 0.105076 0.574881 0.906222 0.025 Uiso 1 1 calc R U
C26 C 0.22644(19) 0.51813(19) 0.81023(14) 0.0239(5) Uani 1 1 d . .
H26 H 0.173576 0.544416 0.772253 0.029 Uiso 1 1 calc R U
C27 C 0.34468(19) 0.46208(18) 0.78573(13) 0.0205(4) Uani 1 1 d . .
H27 H 0.372105 0.450584 0.731031 0.025 Uiso 1 1 calc R U
C28 C 0.55017(18) 0.08289(17) 0.80524(12) 0.0161(4) Uani 1 1 d . .
C29 C 0.44437(19) 0.16177(19) 0.83683(13) 0.0203(4) Uani 1 1 d . .
H29 H 0.441851 0.214655 0.864996 0.024 Uiso 1 1 calc R U
C30 C 0.3418(2) 0.1644(2) 0.82780(15) 0.0258(5) Uani 1 1 d . .
H30 H 0.270024 0.219007 0.849781 0.031 Uiso 1 1 calc R U
C31 C 0.3439(2) 0.0883(2) 0.78709(16) 0.0302(5) Uani 1 1 d . .
H31 H 0.273867 0.090256 0.780885 0.036 Uiso 1 1 calc R U
C32 C 0.4490(2) 0.0087(2) 0.75526(17) 0.0326(6) Uani 1 1 d . .
H32 H 0.451016 -0.044079 0.727285 0.039 Uiso 1 1 calc R U
C33 C 0.5511(2) 0.0061(2) 0.76414(15) 0.0255(5) Uani 1 1 d . .
H33 H 0.622618 -0.048643 0.742028 0.031 Uiso 1 1 calc R U
C34 C 0.76030(17) -0.08245(16) 0.85380(12) 0.0142(4) Uani 1 1 d . .
C35 C 0.72469(17) -0.12577(17) 0.93193(12) 0.0147(4) Uani 1 1 d . .
H35 H 0.671046 -0.075243 0.967696 0.018 Uiso 1 1 calc R U
C36 C 0.76708(18) -0.24233(17) 0.95793(13) 0.0170(4) Uani 1 1 d . .
H36 H 0.741410 -0.271137 1.011057 0.020 Uiso 1 1 calc R U
C37 C 0.84670(18) -0.31685(17) 0.90669(13) 0.0188(4) Uani 1 1 d . .
H37 H 0.875278 -0.396574 0.924478 0.023 Uiso 1 1 calc R U
C38 C 0.8844(2) -0.27455(18) 0.82944(14) 0.0239(5) Uani 1 1 d . .
H38 H 0.939908 -0.325338 0.794443 0.029 Uiso 1 1 calc R U
C39 C 0.8412(2) -0.15805(18) 0.80311(13) 0.0219(4) Uani 1 1 d . .
H39 H 0.867022 -0.129582 0.749925 0.026 Uiso 1 1 calc R U
C40 C 0.83281(18) 0.25128(17) 0.71108(12) 0.0154(4) Uani 1 1 d . .
H40A H 0.805482 0.334149 0.705496 0.018 Uiso 1 1 calc R U
H40B H 0.906196 0.221441 0.674438 0.018 Uiso 1 1 calc R U
C41 C 0.60209(17) 0.32102(17) 0.71004(12) 0.0157(4) Uani 1 1 d . .
H41A H 0.549730 0.288654 0.709448 0.019 Uiso 1 1 calc R U
H41B H 0.580421 0.392490 0.670062 0.019 Uiso 1 1 calc R U
C42 C 0.75663(18) 0.09644(16) 0.71399(12) 0.0152(4) Uani 1 1 d . .
H42A H 0.840575 0.045685 0.710974 0.018 Uiso 1 1 calc R U
H42B H 0.725138 0.075666 0.677397 0.018 Uiso 1 1 calc R U
C43 C 0.7595(2) 0.24085(17) 0.58184(12) 0.0186(4) Uani 1 1 d . .
C44 C 0.8734(2) 0.18568(18) 0.54088(13) 0.0246(5) Uani 1 1 d . .
H44 H 0.936708 0.150727 0.571211 0.030 Uiso 1 1 calc R U
C45 C 0.8955(3) 0.1810(2) 0.45767(15) 0.0346(6) Uani 1 1 d . .
C46 C 0.8020(3) 0.2345(2) 0.41183(14) 0.0362(7) Uani 1 1 d . .
H46 H 0.816257 0.232277 0.355371 0.043 Uiso 1 1 calc R U
C47 C 0.6886(3) 0.2908(2) 0.44857(14) 0.0309(6) Uani 1 1 d . .
C48 C 0.6691(2) 0.29346(19) 0.53344(13) 0.0231(5) Uani 1 1 d . .
H48 H 0.592242 0.332212 0.558279 0.028 Uiso 1 1 calc R U
C49 C 1.0179(3) 0.1192(3) 0.41809(19) 0.0556(10) Uani 1 1 d . .
H49A H 1.025631 0.054298 0.398178 0.083 Uiso 1 1 calc R U
H49B H 1.071453 0.092144 0.457957 0.083 Uiso 1 1 calc R U
H49C H 1.035862 0.171200 0.372504 0.083 Uiso 1 1 calc R U
C50 C 0.5871(3) 0.3456(3) 0.40154(16) 0.0437(8) Uani 1 1 d . .
H50A H 0.551847 0.294153 0.410364 0.066 Uiso 1 1 calc R U
H50B H 0.613406 0.361250 0.343549 0.066 Uiso 1 1 calc R U
H50C H 0.530145 0.416934 0.420092 0.066 Uiso 1 1 calc R U
C51 C 0.6889(2) 0.5059(2) 0.43773(14) 0.0266(5) Uani 1 1 d . .
C52 C 0.8370(2) 0.4230(2) 0.53768(13) 0.0251(5) Uani 1 1 d . .
C53 C 0.9042(2) 0.3881(2) 0.39384(14) 0.0301(5) Uani 1 1 d . .
C54 C 0.6256(5) 1.0446(4) 0.5295(3) 0.0989(18) Uani 1 1 d . .
H54A H 0.582631 1.074592 0.579570 0.148 Uiso 1 1 calc R U
H54B H 0.574644 1.078950 0.487192 0.148 Uiso 1 1 calc R U
H54C H 0.691079 1.062921 0.511644 0.148 Uiso 1 1 calc R U
C55 C 0.6700(5) 0.9157(4) 0.5455(3) 0.0799(14) Uani 1 1 d . .
H55A H 0.723890 0.880254 0.586747 0.096 Uiso 1 1 calc R U
H55B H 0.604548 0.896507 0.566600 0.096 Uiso 1 1 calc R U
C56 C 0.7312(4) 0.8707(4) 0.4673(2) 0.0740(12) Uani 1 1 d . .
H56A H 0.677420 0.909129 0.425834 0.089 Uiso 1 1 calc R U
H56B H 0.797169 0.889251 0.447272 0.089 Uiso 1 1 calc R U
C57 C 0.7735(4) 0.7473(4) 0.4772(3) 0.0797(13) Uani 1 1 d . .
H57A H 0.706813 0.729634 0.495426 0.096 Uiso 1 1 calc R U
H57B H 0.824235 0.709645 0.520586 0.096 Uiso 1 1 calc R U
C58 C 0.8411(4) 0.6965(3) 0.3994(2) 0.0694(12) Uani 1 1 d . .
H58A H 0.870535 0.613734 0.411647 0.104 Uiso 1 1 calc R U
H58B H 0.905926 0.715689 0.379720 0.104 Uiso 1 1 calc R U
H58C H 0.789711 0.728108 0.357513 0.104 Uiso 1 1 calc R U
B1 B 0.7366(2) 0.23026(19) 0.68067(13) 0.0148(4) Uani 1 1 d . .

loop_
_atom_site_aniso_label
_atom_site_aniso_U_11
_atom_site_aniso_U_22
_atom_site_aniso_U_33
_atom_site_aniso_U_23
_atom_site_aniso_U_13
_atom_site_aniso_U_12
Cr1 0.01135(15) 0.01056(14) 0.01098(14) -0.00150(11) -0.00068(11) -0.00477(12)
Cr2 0.0337(2) 0.01681(16) 0.01235(16) -0.00085(12) 0.00013(14) -0.01073(15)
P1 0.0123(2) 0.0108(2) 0.0126(2) -0.00015(17) -0.00091(18) -0.00476(18)
P2 0.0128(2) 0.0115(2) 0.0119(2) -0.00207(17) -0.00163(18) -0.00394(19)
P3 0.0123(2) 0.0112(2) 0.0121(2) -0.00222(17) -0.00004(18) -0.00477(18)
O1 0.0321(10) 0.0260(8) 0.0231(8) 0.0040(7) -0.0112(7) -0.0086(7)
O2 0.0395(11) 0.0290(9) 0.0389(10) -0.0154(8) -0.0129(8) -0.0116(8)
O3 0.0219(9) 0.0378(10) 0.0286(9) -0.0025(7) 0.0037(7) -0.0172(8)
O4 0.0420(12) 0.0258(9) 0.0439(11) 0.0028(8) -0.0164(9) -0.0115(9)
O5 0.0521(12) 0.0370(10) 0.0221(8) -0.0010(7) -0.0046(8) -0.0292(9)
O6 0.0514(13) 0.0401(11) 0.0246(9) -0.0031(8) 0.0086(9) -0.0234(10)
C1 0.0187(10) 0.0171(9) 0.0175(9) -0.0027(8) -0.0021(8) -0.0086(8)
C2 0.0182(10) 0.0149(9) 0.0244(11) -0.0016(8) -0.0057(8) -0.0058(8)
C3 0.0158(10) 0.0157(9) 0.0181(9) -0.0023(7) -0.0027(8) -0.0064(8)
C4 0.0142(9) 0.0129(8) 0.0158(9) -0.0021(7) -0.0020(7) -0.0056(7)
C5 0.0161(10) 0.0150(9) 0.0204(10) 0.0006(8) -0.0019(8) -0.0058(8)
C6 0.0213(11) 0.0129(9) 0.0270(11) 0.0005(8) -0.0057(9) -0.0041(8)
C7 0.0167(10) 0.0189(10) 0.0271(11) -0.0085(9) -0.0032(9) -0.0016(8)
C8 0.0161(11) 0.0262(11) 0.0253(11) -0.0067(9) 0.0035(9) -0.0062(9)
C9 0.0161(10) 0.0202(10) 0.0230(11) -0.0011(8) 0.0011(8) -0.0067(8)
C10 0.0133(9) 0.0130(8) 0.0174(9) -0.0019(7) 0.0001(7) -0.0064(7)
C11 0.0185(10) 0.0173(9) 0.0216(10) 0.0032(8) -0.0054(8) -0.0099(8)
C12 0.0178(10) 0.0227(10) 0.0219(10) -0.0006(8) -0.0048(8) -0.0104(9)
C13 0.0188(10) 0.0181(10) 0.0277(11) -0.0065(8) -0.0013(8) -0.0098(8)
C14 0.0340(13) 0.0193(10) 0.0260(11) -0.0004(9) -0.0024(10) -0.0179(10)
C15 0.0275(12) 0.0192(10) 0.0167(10) 0.0010(8) -0.0034(8) -0.0133(9)
C16 0.0179(10) 0.0133(9) 0.0180(9) -0.0019(7) -0.0024(8) -0.0066(8)
C17 0.0343(13) 0.0209(10) 0.0170(10) -0.0018(8) -0.0004(9) -0.0166(10)
C18 0.0480(16) 0.0242(11) 0.0252(12) -0.0055(9) -0.0038(11) -0.0214(12)
C19 0.0433(15) 0.0192(11) 0.0331(13) 0.0008(9) -0.0066(11) -0.0200(11)
C20 0.0401(14) 0.0216(11) 0.0225(11) 0.0024(9) 0.0001(10) -0.0183(11)
C21 0.0264(12) 0.0177(10) 0.0175(10) -0.0024(8) -0.0010(8) -0.0088(9)
C22 0.0126(9) 0.0111(8) 0.0168(9) -0.0030(7) -0.0005(7) -0.0032(7)
C23 0.0176(10) 0.0146(9) 0.0165(9) -0.0022(7) -0.0014(7) -0.0076(8)
C24 0.0179(10) 0.0147(9) 0.0222(10) -0.0067(8) 0.0043(8) -0.0079(8)
C25 0.0132(10) 0.0154(9) 0.0311(12) -0.0051(8) 0.0010(8) -0.0054(8)
C26 0.0167(11) 0.0234(11) 0.0269(11) -0.0026(9) -0.0059(9) -0.0046(9)
C27 0.0188(10) 0.0216(10) 0.0175(10) -0.0050(8) -0.0022(8) -0.0053(9)
C28 0.0164(10) 0.0156(9) 0.0165(9) -0.0026(7) -0.0026(7) -0.0072(8)
C29 0.0179(10) 0.0204(10) 0.0226(10) -0.0066(8) -0.0024(8) -0.0071(8)
C30 0.0156(11) 0.0308(12) 0.0314(12) -0.0104(10) -0.0016(9) -0.0088(9)
C31 0.0243(12) 0.0388(14) 0.0364(14) -0.0097(11) -0.0074(10) -0.0181(11)
C32 0.0297(13) 0.0363(14) 0.0420(15) -0.0179(12) -0.0075(11) -0.0160(11)
C33 0.0210(11) 0.0246(11) 0.0335(13) -0.0136(10) -0.0027(9) -0.0083(9)
C34 0.0128(9) 0.0125(8) 0.0171(9) -0.0023(7) -0.0006(7) -0.0060(7)
C35 0.0136(9) 0.0145(9) 0.0155(9) -0.0036(7) 0.0003(7) -0.0063(7)
C36 0.0185(10) 0.0149(9) 0.0188(10) 0.0003(7) -0.0028(8) -0.0097(8)
C37 0.0163(10) 0.0120(9) 0.0256(11) -0.0019(8) -0.0029(8) -0.0048(8)
C38 0.0232(11) 0.0149(9) 0.0249(11) -0.0064(8) 0.0045(9) -0.0036(9)
C39 0.0246(11) 0.0167(10) 0.0181(10) -0.0028(8) 0.0048(8) -0.0078(9)
C40 0.0165(10) 0.0144(9) 0.0122(9) 0.0014(7) -0.0015(7) -0.0065(8)
C41 0.0164(10) 0.0163(9) 0.0117(8) -0.0022(7) -0.0027(7) -0.0049(8)
C42 0.0169(10) 0.0134(9) 0.0124(9) -0.0036(7) 0.0011(7) -0.0052(8)
C43 0.0275(11) 0.0127(9) 0.0133(9) -0.0009(7) 0.0007(8) -0.0093(8)
C44 0.0343(13) 0.0145(9) 0.0171(10) -0.0024(8) 0.0042(9) -0.0081(9)
C45 0.0558(18) 0.0201(11) 0.0187(11) -0.0072(9) 0.0122(11) -0.0152(12)
C46 0.072(2) 0.0256(12) 0.0130(10) -0.0050(9) 0.0019(12) -0.0262(13)
C47 0.0606(18) 0.0259(12) 0.0152(10) 0.0010(9) -0.0109(11) -0.0259(12)
C48 0.0359(13) 0.0216(10) 0.0139(9) -0.0014(8) -0.0047(9) -0.0147(10)
C49 0.072(2) 0.0303(14) 0.0308(15) -0.0082(12) 0.0282(15) -0.0107(15)
C50 0.078(2) 0.0436(16) 0.0245(13) 0.0083(12) -0.0252(14) -0.0377(17)
C51 0.0330(13) 0.0267(12) 0.0216(11) -0.0016(9) -0.0050(10) -0.0150(10)
C52 0.0335(13) 0.0226(11) 0.0159(10) 0.0014(8) -0.0001(9) -0.0136(10)
C53 0.0448(15) 0.0245(11) 0.0165(10) -0.0014(9) -0.0003(10) -0.0145(11)
C54 0.156(5) 0.100(4) 0.080(3) 0.011(3) -0.033(3) -0.093(4)
C55 0.113(4) 0.090(3) 0.062(3) -0.026(2) 0.021(3) -0.072(3)
C56 0.107(4) 0.073(3) 0.054(2) -0.002(2) -0.005(2) -0.057(3)
C57 0.101(4) 0.066(3) 0.074(3) -0.008(2) 0.009(3) -0.050(3)
C58 0.087(3) 0.053(2) 0.062(2) -0.0013(19) 0.006(2) -0.038(2)
B1 0.0160(11) 0.0135(10) 0.0108(9) -0.0005(8) -0.0021(8) -0.0040(8)

loop_
_atom_type_symbol
_atom_type_description
_atom_type_scat_dispersion_real
_atom_type_scat_dispersion_imag
_atom_type_scat_source
C C 0.0033 0.0016 'International Tables Vol C Tables 4.2.6.8 and 6.1.1.4'
H H 0.0000 0.0000 'International Tables Vol C Tables 4.2.6.8 and 6.1.1.4'
B B 0.0013 0.0007 'International Tables Vol C Tables 4.2.6.8 and 6.1.1.4'
Cr Cr 0.3209 0.6236 'International Tables Vol C Tables 4.2.6.8 and 6.1.1.4'
O O 0.0106 0.0060 'International Tables Vol C Tables 4.2.6.8 and 6.1.1.4'
P P 0.1023 0.0942 'International Tables Vol C Tables 4.2.6.8 and 6.1.1.4'

loop_
_geom_angle_atom_site_label_1
_geom_angle_atom_site_label_2
_geom_angle_atom_site_label_3
_geom_angle
C3 Cr1 C1 79.36(9)
C3 Cr1 C2 93.73(9)
C1 Cr1 C2 79.98(9)
C3 Cr1 P1 173.09(6)
C1 Cr1 P1 97.28(7)
C2 Cr1 P1 91.60(7)
C3 Cr1 P3 88.56(7)
C1 Cr1 P3 100.56(7)
C2 Cr1 P3 177.71(7)
P1 Cr1 P3 86.13(2)
C3 Cr1 P2 98.00(7)
C1 Cr1 P2 171.54(7)
C2 Cr1 P2 92.24(7)
P1 Cr1 P2 86.16(2)
P3 Cr1 P2 87.34(2)
C53 Cr2 C51 88.66(11)
C53 Cr2 C52 86.35(11)
C51 Cr2 C52 88.20(11)
C53 Cr2 C46 91.98(11)
C51 Cr2 C46 111.78(11)
C52 Cr2 C46 159.93(11)
C53 Cr2 C45 87.01(10)
C51 Cr2 C45 148.34(11)
C52 Cr2 C45 122.75(11)
C46 Cr2 C45 37.19(11)
C53 Cr2 C44 111.10(10)
C51 Cr2 C44 160.05(10)
C52 Cr2 C44 95.52(10)
C46 Cr2 C44 66.44(9)
C45 Cr2 C44 36.93(8)
C53 Cr2 C47 121.31(10)
C51 Cr2 C47 89.42(10)
C52 Cr2 C47 152.18(10)
C46 Cr2 C47 36.63(11)
C45 Cr2 C47 66.55(11)
C44 Cr2 C47 78.16(10)
C53 Cr2 C48 157.67(10)
C51 Cr2 C48 95.37(10)
C52 Cr2 C48 115.67(9)
C46 Cr2 C48 66.11(9)
C45 Cr2 C48 78.05(10)
C44 Cr2 C48 65.35(9)
C47 Cr2 C48 37.09(8)
C53 Cr2 C43 147.73(10)
C51 Cr2 C43 123.52(10)
C52 Cr2 C43 91.90(9)
C46 Cr2 C43 78.91(8)
C45 Cr2 C43 66.99(8)
C44 Cr2 C43 36.96(8)
C47 Cr2 C43 66.67(8)
C48 Cr2 C43 36.22(8)
C40 P1 C10 106.80(9)
C40 P1 C4 104.61(9)
C10 P1 C4 99.43(9)
C40 P1 Cr1 112.71(7)
C10 P1 Cr1 113.27(7)
C4 P1 Cr1 118.60(6)
C41 P2 C22 106.92(9)
C41 P2 C16 105.87(9)
C22 P2 C16 98.81(9)
C41 P2 Cr1 111.19(7)
C22 P2 Cr1 115.63(7)
C16 P2 Cr1 117.18(7)
C42 P3 C34 106.77(9)
C42 P3 C28 104.19(10)
C34 P3 C28 97.53(9)
C42 P3 Cr1 113.01(7)
C34 P3 Cr1 114.44(7)
C28 P3 Cr1 119.13(7)
O1 C1 Cr1 172.7(2)
O2 C2 Cr1 173.1(2)
O3 C3 Cr1 172.05(19)
C5 C4 C9 118.49(19)
C5 C4 P1 122.56(15)
C9 C4 P1 118.89(15)
C4 C5 C6 120.9(2)
C4 C5 H5 119.6
C6 C5 H5 119.6
C7 C6 C5 120.0(2)
C7 C6 H6 120.0
C5 C6 H6 120.0
C6 C7 C8 119.8(2)
C6 C7 H7 120.1
C8 C7 H7 120.1
C7 C8 C9 120.4(2)
C7 C8 H8 119.8
C9 C8 H8 119.8
C8 C9 C4 120.5(2)
C8 C9 H9 119.7
C4 C9 H9 119.7
C11 C10 C15 118.84(19)
C11 C10 P1 117.93(15)
C15 C10 P1 123.23(16)
C12 C11 C10 121.07(19)
C12 C11 H11 119.5
C10 C11 H11 119.5
C13 C12 C11 119.7(2)
C13 C12 H12 120.2
C11 C12 H12 120.2
C14 C13 C12 119.9(2)
C14 C13 H13 120.0
C12 C13 H13 120.0
C13 C14 C15 120.5(2)
C13 C14 H14 119.8
C15 C14 H14 119.8
C14 C15 C10 120.0(2)
C14 C15 H15 120.0
C10 C15 H15 120.0
C17 C16 C21 117.86(19)
C17 C16 P2 119.95(15)
C21 C16 P2 122.16(16)
C18 C17 C16 121.3(2)
C18 C17 H17 119.4
C16 C17 H17 119.4
C19 C18 C17 119.9(2)
C19 C18 H18 120.0
C17 C18 H18 120.0
C20 C19 C18 119.7(2)
C20 C19 H19 120.1
C18 C19 H19 120.1
C19 C20 C21 120.5(2)
C19 C20 H20 119.8
C21 C20 H20 119.8
C20 C21 C16 120.7(2)
C20 C21 H21 119.7
C16 C21 H21 119.7
C27 C22 C23 118.66(19)
C27 C22 P2 121.73(16)
C23 C22 P2 119.58(16)
C24 C23 C22 121.1(2)
C24 C23 H23 119.5
C22 C23 H23 119.5
C25 C24 C23 119.6(2)
C25 C24 H24 120.2
C23 C24 H24 120.2
C24 C25 C26 120.1(2)
C24 C25 H25 120.0
C26 C25 H25 120.0
C25 C26 C27 120.2(2)
C25 C26 H26 119.9
C27 C26 H26 119.9
C26 C27 C22 120.3(2)
C26 C27 H27 119.8
C22 C27 H27 119.8
C29 C28 C33 118.2(2)
C29 C28 P3 123.21(16)
C33 C28 P3 118.54(16)
C28 C29 C30 120.9(2)
C28 C29 H29 119.6
C30 C29 H29 119.6
C31 C30 C29 120.3(2)
C31 C30 H30 119.8
C29 C30 H30 119.8
C30 C31 C32 119.5(2)
C30 C31 H31 120.2
C32 C31 H31 120.2
C33 C32 C31 120.2(2)
C33 C32 H32 119.9
C31 C32 H32 119.9
C32 C33 C28 120.8(2)
C32 C33 H33 119.6
C28 C33 H33 119.6
C39 C34 C35 118.82(18)
C39 C34 P3 121.90(15)
C35 C34 P3 119.03(15)
C36 C35 C34 120.42(18)
C36 C35 H35 119.8
C34 C35 H35 119.8
C37 C36 C35 120.28(19)
C37 C36 H36 119.9
C35 C36 H36 119.9
C38 C37 C36 119.69(19)
C38 C37 H37 120.2
C36 C37 H37 120.2
C37 C38 C39 120.1(2)
C37 C38 H38 120.0
C39 C38 H38 120.0
C38 C39 C34 120.71(19)
C38 C39 H39 119.6
C34 C39 H39 119.6
B1 C40 P1 114.96(13)
B1 C40 H40A 108.5
P1 C40 H40A 108.5
B1 C40 H40B 108.5
P1 C40 H40B 108.5
H40A C40 H40B 107.5
B1 C41 P2 114.48(14)
B1 C41 H41A 108.6
P2 C41 H41A 108.6
B1 C41 H41B 108.6
P2 C41 H41B 108.6
H41A C41 H41B 107.6
B1 C42 P3 114.05(13)
B1 C42 H42A 108.7
P3 C42 H42A 108.7
B1 C42 H42B 108.7
P3 C42 H42B 108.7
H42A C42 H42B 107.6
C48 C43 C44 116.2(2)
C48 C43 B1 122.70(19)
C44 C43 B1 120.80(19)
C48 C43 Cr2 70.36(12)
C44 C43 Cr2 68.80(12)
B1 C43 Cr2 136.78(14)
C45 C44 C43 122.7(2)
C45 C44 Cr2 71.53(14)
C43 C44 Cr2 74.24(12)
C45 C44 H44 118.7
C43 C44 H44 118.7
Cr2 C44 H44 127.8
C44 C45 C46 119.0(2)
C44 C45 C49 120.2(3)
C46 C45 C49 120.8(2)
C44 C45 Cr2 71.53(13)
C46 C45 Cr2 71.34(14)
C49 C45 Cr2 129.0(2)
C47 C46 C45 120.8(2)
C47 C46 Cr2 72.83(14)
C45 C46 Cr2 71.47(14)
C47 C46 H46 119.6
C45 C46 H46 119.6
Cr2 C46 H46 128.4
C46 C47 C48 118.7(2)
C46 C47 C50 121.8(2)
C48 C47 C50 119.5(3)
C46 C47 Cr2 70.54(15)
C48 C47 Cr2 71.61(14)
C50 C47 Cr2 130.86(18)
C43 C48 C47 122.6(2)
C43 C48 Cr2 73.42(13)
C47 C48 Cr2 71.30(14)
C43 C48 H48 118.7
C47 C48 H48 118.7
Cr2 C48 H48 129.1
C45 C49 H49A 109.5
C45 C49 H49B 109.5
H49A C49 H49B 109.5
C45 C49 H49C 109.5
H49A C49 H49C 109.5
H49B C49 H49C 109.5
C47 C50 H50A 109.5
C47 C50 H50B 109.5
H50A C50 H50B 109.5
C47 C50 H50C 109.5
H50A C50 H50C 109.5
H50B C50 H50C 109.5
O4 C51 Cr2 178.6(2)
O5 C52 Cr2 176.4(2)
O6 C53 Cr2 178.8(2)
C55 C54 H54A 109.5
C55 C54 H54B 109.5
H54A C54 H54B 109.5
C55 C54 H54C 109.5
H54A C54 H54C 109.5
H54B C54 H54C 109.5
C56 C55 C54 109.2(4)
C56 C55 H55A 109.8
C54 C55 H55A 109.8
C56 C55 H55B 109.8
C54 C55 H55B 109.8
H55A C55 H55B 108.3
C57 C56 C55 112.4(4)
C57 C56 H56A 109.1
C55 C56 H56A 109.1
C57 C56 H56B 109.1
C55 C56 H56B 109.1
H56A C56 H56B 107.9
C56 C57 C58 114.3(3)
C56 C57 H57A 108.7
C58 C57 H57A 108.7
C56 C57 H57B 108.7
C58 C57 H57B 108.7
H57A C57 H57B 107.6
C57 C58 H58A 109.5
C57 C58 H58B 109.5
H58A C58 H58B 109.5
C57 C58 H58C 109.5
H58A C58 H58C 109.5
H58B C58 H58C 109.5
C43 B1 C40 109.50(17)
C43 B1 C41 110.32(16)
C40 B1 C41 111.94(16)
C43 B1 C42 103.74(16)
C40 B1 C42 110.36(16)
C41 B1 C42 110.67(16)

loop_
_geom_bond_atom_site_label_1
_geom_bond_atom_site_label_2
_geom_bond_distance
Cr1 C3 1.886(2)
Cr1 C1 1.887(2)
Cr1 C2 1.892(2)
Cr1 P1 2.4262(6)
Cr1 P3 2.4296(6)
Cr1 P2 2.4602(6)
Cr2 C53 1.826(3)
Cr2 C51 1.839(3)
Cr2 C52 1.843(3)
Cr2 C46 2.213(2)
Cr2 C45 2.215(2)
Cr2 C44 2.215(2)
Cr2 C47 2.243(3)
Cr2 C48 2.247(2)
Cr2 C43 2.286(2)
P1 C40 1.811(2)
P1 C10 1.832(2)
P1 C4 1.846(2)
P2 C41 1.816(2)
P2 C22 1.836(2)
P2 C16 1.848(2)
P3 C42 1.821(2)
P3 C34 1.838(2)
P3 C28 1.846(2)
O1 C1 1.148(3)
O2 C2 1.144(3)
O3 C3 1.142(3)
O4 C51 1.156(3)
O5 C52 1.158(3)
O6 C53 1.161(3)
C4 C5 1.387(3)
C4 C9 1.400(3)
C5 C6 1.399(3)
C5 H5 0.9500
C6 C7 1.382(3)
C6 H6 0.9500
C7 C8 1.384(3)
C7 H7 0.9500
C8 C9 1.390(3)
C8 H8 0.9500
C9 H9 0.9500
C10 C11 1.389(3)
C10 C15 1.398(3)
C11 C12 1.389(3)
C11 H11 0.9500
C12 C13 1.388(3)
C12 H12 0.9500
C13 C14 1.382(3)
C13 H13 0.9500
C14 C15 1.393(3)
C14 H14 0.9500
C15 H15 0.9500
C16 C17 1.392(3)
C16 C21 1.398(3)
C17 C18 1.390(3)
C17 H17 0.9500
C18 C19 1.385(3)
C18 H18 0.9500
C19 C20 1.375(3)
C19 H19 0.9500
C20 C21 1.394(3)
C20 H20 0.9500
C21 H21 0.9500
C22 C27 1.395(3)
C22 C23 1.396(3)
C23 C24 1.390(3)
C23 H23 0.9500
C24 C25 1.387(3)
C24 H24 0.9500
C25 C26 1.388(3)
C25 H25 0.9500
C26 C27 1.393(3)
C26 H26 0.9500
C27 H27 0.9500
C28 C29 1.387(3)
C28 C33 1.399(3)
C29 C30 1.393(3)
C29 H29 0.9500
C30 C31 1.379(3)
C30 H30 0.9500
C31 C32 1.387(4)
C31 H31 0.9500
C32 C33 1.385(3)
C32 H32 0.9500
C33 H33 0.9500
C34 C39 1.392(3)
C34 C35 1.392(3)
C35 C36 1.388(3)
C35 H35 0.9500
C36 C37 1.386(3)
C36 H36 0.9500
C37 C38 1.385(3)
C37 H37 0.9500
C38 C39 1.388(3)
C38 H38 0.9500
C39 H39 0.9500
C40 B1 1.655(3)
C40 H40A 0.9900
C40 H40B 0.9900
C41 B1 1.663(3)
C41 H41A 0.9900
C41 H41B 0.9900
C42 B1 1.668(3)
C42 H42A 0.9900
C42 H42B 0.9900
C43 C48 1.410(3)
C43 C44 1.428(3)
C43 B1 1.635(3)
C44 C45 1.403(3)
C44 H44 0.9500
C45 C46 1.412(4)
C45 C49 1.512(4)
C46 C47 1.400(4)
C46 H46 0.9500
C47 C48 1.428(3)
C47 C50 1.506(4)
C48 H48 0.9500
C49 H49A 0.9800
C49 H49B 0.9800
C49 H49C 0.9800
C50 H50A 0.9800
C50 H50B 0.9800
C50 H50C 0.9800
C54 C55 1.528(6)
C54 H54A 0.9800
C54 H54B 0.9800
C54 H54C 0.9800
C55 C56 1.511(6)
C55 H55A 0.9900
C55 H55B 0.9900
C56 C57 1.469(6)
C56 H56A 0.9900
C56 H56B 0.9900
C57 C58 1.548(6)
C57 H57A 0.9900
C57 H57B 0.9900
C58 H58A 0.9800
C58 H58B 0.9800
C58 H58C 0.9800

loop_
_geom_torsion_atom_site_label_1
_geom_torsion_atom_site_label_2
_geom_torsion_atom_site_label_3
_geom_torsion_atom_site_label_4
_geom_torsion
C40 P1 C4 C5 -136.27(18)
C10 P1 C4 C5 113.48(18)
Cr1 P1 C4 C5 -9.6(2)
C40 P1 C4 C9 46.66(19)
C10 P1 C4 C9 -63.58(18)
Cr1 P1 C4 C9 173.28(15)
C9 C4 C5 C6 -0.1(3)
P1 C4 C5 C6 -177.17(17)
C4 C5 C6 C7 -0.1(3)
C5 C6 C7 C8 0.1(4)
C6 C7 C8 C9 0.3(4)
C7 C8 C9 C4 -0.5(4)
C5 C4 C9 C8 0.4(3)
P1 C4 C9 C8 177.62(18)
C40 P1 C10 C11 -174.57(16)
C4 P1 C10 C11 -66.08(18)
Cr1 P1 C10 C11 60.76(17)
C40 P1 C10 C15 4.7(2)
C4 P1 C10 C15 113.15(19)
Cr1 P1 C10 C15 -120.01(17)
C15 C10 C11 C12 -0.3(3)
P1 C10 C11 C12 178.98(17)
C10 C11 C12 C13 0.4(3)
C11 C12 C13 C14 -0.4(3)
C12 C13 C14 C15 0.3(4)
C13 C14 C15 C10 -0.2(4)
C11 C10 C15 C14 0.2(3)
P1 C10 C15 C14 -179.07(17)
C41 P2 C16 C17 176.98(18)
C22 P2 C16 C17 66.5(2)
Cr1 P2 C16 C17 -58.4(2)
C41 P2 C16 C21 -1.4(2)
C22 P2 C16 C21 -111.87(19)
Cr1 P2 C16 C21 123.27(17)
C21 C16 C17 C18 -0.9(4)
P2 C16 C17 C18 -179.4(2)
C16 C17 C18 C19 -0.2(4)
C17 C18 C19 C20 0.7(4)
C18 C19 C20 C21 0.0(4)
C19 C20 C21 C16 -1.3(4)
C17 C16 C21 C20 1.7(3)
P2 C16 C21 C20 -179.94(18)
C41 P2 C22 C27 -13.6(2)
C16 P2 C22 C27 96.10(18)
Cr1 P2 C22 C27 -137.96(16)
C41 P2 C22 C23 168.50(16)
C16 P2 C22 C23 -81.83(17)
Cr1 P2 C22 C23 44.11(18)
C27 C22 C23 C24 -1.3(3)
P2 C22 C23 C24 176.70(15)
C22 C23 C24 C25 0.6(3)
C23 C24 C25 C26 0.5(3)
C24 C25 C26 C27 -0.9(3)
C25 C26 C27 C22 0.3(3)
C23 C22 C27 C26 0.8(3)
P2 C22 C27 C26 -177.11(17)
C42 P3 C28 C29 -120.42(18)
C34 P3 C28 C29 130.09(19)
Cr1 P3 C28 C29 6.6(2)
C42 P3 C28 C33 61.53(19)
C34 P3 C28 C33 -47.96(19)
Cr1 P3 C28 C33 -171.42(15)
C33 C28 C29 C30 0.0(3)
P3 C28 C29 C30 -178.11(18)
C28 C29 C30 C31 0.0(4)
C29 C30 C31 C32 0.1(4)
C30 C31 C32 C33 -0.2(4)
C31 C32 C33 C28 0.1(4)
C29 C28 C33 C32 0.0(4)
P3 C28 C33 C32 178.1(2)
C42 P3 C34 C39 -5.3(2)
C28 P3 C34 C39 102.06(19)
Cr1 P3 C34 C39 -131.10(17)
C42 P3 C34 C35 -179.46(16)
C28 P3 C34 C35 -72.11(18)
Cr1 P3 C34 C35 54.72(17)
C39 C34 C35 C36 -1.6(3)
P3 C34 C35 C36 172.76(16)
C34 C35 C36 C37 1.0(3)
C35 C36 C37 C38 0.4(3)
C36 C37 C38 C39 -1.0(4)
C37 C38 C39 C34 0.4(4)
C35 C34 C39 C38 0.9(3)
P3 C34 C39 C38 -173.27(18)
C10 P1 C40 B1 -159.71(14)
C4 P1 C40 B1 95.48(15)
Cr1 P1 C40 B1 -34.71(16)
C22 P2 C41 B1 -165.21(14)
C16 P2 C41 B1 90.14(15)
Cr1 P2 C41 B1 -38.14(16)
C34 P3 C42 B1 -161.19(14)
C28 P3 C42 B1 96.26(16)
Cr1 P3 C42 B1 -34.51(16)
C48 C43 C44 C45 -1.4(3)
B1 C43 C44 C45 172.2(2)
Cr2 C43 C44 C45 -55.1(2)
C48 C43 C44 Cr2 53.68(17)
B1 C43 C44 Cr2 -132.75(18)
C43 C44 C45 C46 1.1(4)
Cr2 C44 C45 C46 -55.2(2)
C43 C44 C45 C49 -178.8(2)
Cr2 C44 C45 C49 124.9(3)
C43 C44 C45 Cr2 56.3(2)
C44 C45 C46 C47 -0.5(4)
C49 C45 C46 C47 179.4(2)
Cr2 C45 C46 C47 -55.8(2)
C44 C45 C46 Cr2 55.3(2)
C49 C45 C46 Cr2 -124.8(3)
C45 C46 C47 C48 0.2(4)
Cr2 C46 C47 C48 -54.93(19)
C45 C46 C47 C50 -178.2(2)
Cr2 C46 C47 C50 126.7(2)
C45 C46 C47 Cr2 55.1(2)
C44 C43 C48 C47 1.1(3)
B1 C43 C48 C47 -172.3(2)
Cr2 C43 C48 C47 54.0(2)
C44 C43 C48 Cr2 -52.91(17)
B1 C43 C48 Cr2 133.66(18)
C46 C47 C48 C43 -0.5(3)
C50 C47 C48 C43 177.9(2)
Cr2 C47 C48 C43 -55.0(2)
C46 C47 C48 Cr2 54.4(2)
C50 C47 C48 Cr2 -127.2(2)
C54 C55 C56 C57 -178.3(4)
C55 C56 C57 C58 -177.7(4)
C48 C43 B1 C40 -141.0(2)
C44 C43 B1 C40 45.9(2)
Cr2 C43 B1 C40 -45.2(3)
C48 C43 B1 C41 -17.3(3)
C44 C43 B1 C41 169.52(18)
Cr2 C43 B1 C41 78.4(3)
C48 C43 B1 C42 101.2(2)
C44 C43 B1 C42 -71.9(2)
Cr2 C43 B1 C42 -163.05(17)
P1 C40 B1 C43 -154.88(14)
P1 C40 B1 C41 82.45(18)
P1 C40 B1 C42 -41.3(2)
P2 C41 B1 C43 -159.49(14)
P2 C41 B1 C40 -37.3(2)
P2 C41 B1 C42 86.28(18)
P3 C42 B1 C43 -159.40(14)
P3 C42 B1 C40 83.39(18)
P3 C42 B1 C41 -41.1(2)
